data_2206906
loop_
_publ_author_name
'Peter Hammersh\/oj'
'J\/orn B. Christensen'

_publ_section_title
;
 Diethyl 5-bromo-4,7-dimethoxyindan-2,2-dicarboxylate
;
_journal_coeditor_code CI6633
_journal_issue 10
_journal_name_full 'Acta Crystallographica Section E'
_journal_page_first o3278
_journal_page_last o3280
_journal_paper_doi 10.1107/S1600536805028321
_journal_volume 61
_journal_year 2005
_chemical_formula_iupac 'C17 H21 Br O6'
_chemical_formula_moiety 'C17 H21 Br O6'
_chemical_formula_sum 'C17 H21 Br O6'
_chemical_formula_weight 401.24
_chemical_melting_point 87.0(10)
_chemical_name_systematic
;
Diethyl 5-bromo-4,7-dimethoxyindan-2,2-dicarboxylate
;
_space_group_IT_number 2
_symmetry_cell_setting triclinic
_symmetry_space_group_name_Hall '-P 1'
_symmetry_space_group_name_H-M 'P -1'
_atom_sites_solution_hydrogens geom
_atom_sites_solution_primary direct
_atom_sites_solution_secondary difmap
_cell_angle_alpha 75.782(5)
_cell_angle_beta 77.534(7)
_cell_angle_gamma 73.395(5)
_cell_formula_units_Z 4
_cell_length_a 11.1440(8)
_cell_length_b 11.1630(7)
_cell_length_c 15.7690(14)
_cell_measurement_reflns_used 45017
_cell_measurement_temperature 122(2)
_cell_measurement_theta_max 32.96
_cell_measurement_theta_min 1.35
_cell_volume 1799.7(2)
_computing_cell_refinement 'DIRAX (Duisenberg, 1992)'
_computing_data_collection 'COLLECT (Nonius, 1999)'
_computing_data_reduction 'EVALCCD (Duisenberg et al., 2003)'
_computing_molecular_graphics 'ORTEPIII (Burnett & Johnson, 1996)'
_computing_publication_material SHELXL97
_computing_structure_refinement 'SHELXL97 (Sheldrick, 1997)'
_computing_structure_solution 'SHELXS97 (Sheldrick, 1997)'
_diffrn_ambient_temperature 122(2)
_diffrn_measured_fraction_theta_full 0.992
_diffrn_measured_fraction_theta_max 0.992
_diffrn_measurement_device_type 'Nonius KappaCCD area-detector'
_diffrn_measurement_method '\w and \f'
_diffrn_radiation_monochromator graphite
_diffrn_radiation_source 'fine-focus sealed tube'
_diffrn_radiation_type MoK\a
_diffrn_radiation_wavelength 0.71073
_diffrn_reflns_av_R_equivalents 0.0422
_diffrn_reflns_av_sigmaI/netI 0.0318
_diffrn_reflns_limit_h_max 17
_diffrn_reflns_limit_h_min -17
_diffrn_reflns_limit_k_max 16
_diffrn_reflns_limit_k_min -17
_diffrn_reflns_limit_l_max 24
_diffrn_reflns_limit_l_min -24
_diffrn_reflns_number 72293
_diffrn_reflns_theta_full 32.96
_diffrn_reflns_theta_max 32.96
_diffrn_reflns_theta_min 1.35
_diffrn_standards_decay_% 0
_diffrn_standards_number 0
_exptl_absorpt_coefficient_mu 2.312
_exptl_absorpt_correction_T_max 0.768
_exptl_absorpt_correction_T_min 0.427
_exptl_absorpt_correction_type 'Gaussian integration'
_exptl_absorpt_process_details '(Coppens, 1970)'
_exptl_crystal_colour white
_exptl_crystal_density_diffrn 1.481
_exptl_crystal_density_method 'not measured'
_exptl_crystal_description Prism
_exptl_crystal_F_000 824
_exptl_crystal_size_max 0.59
_exptl_crystal_size_mid 0.34
_exptl_crystal_size_min 0.19
_refine_diff_density_max 0.601
_refine_diff_density_min -0.647
_refine_ls_extinction_method none
_refine_ls_goodness_of_fit_ref 1.094
_refine_ls_hydrogen_treatment constr
_refine_ls_matrix_type full
_refine_ls_number_parameters 433
_refine_ls_number_reflns 13426
_refine_ls_number_restraints 0
_refine_ls_restrained_S_all 1.094
_refine_ls_R_factor_all 0.0480
_refine_ls_R_factor_gt 0.0342
_refine_ls_shift/su_max 0.002
_refine_ls_shift/su_mean 0.000
_refine_ls_structure_factor_coef Fsqd
_refine_ls_weighting_details 'calc w = 1/[\s^2^(Fo^2^)+(0.0247P)^2^+1.4569P] where P = (Fo^2^+2Fc^2^)/3'
_refine_ls_weighting_scheme calc
_refine_ls_wR_factor_gt 0.0746
_refine_ls_wR_factor_ref 0.0814
_reflns_number_gt 11251
_reflns_number_total 13426
_reflns_threshold_expression I>2\s(I)
_cod_data_source_file ci6633.cif
_cod_data_source_block I
_cod_depositor_comments
;
The following automatic conversions were performed:

'_chemical_melting_point' value '86-88' was changed to '87.0(10)' -
the average value was taken and precision was estimated.

Automatic conversion script
Id: cif_fix_values 1646 2011-03-28 12:23:43Z adriana 

The following automatic conversions were performed:

'_chemical_melting_point' value '86-88' was changed to '87.0(10)' -
the average value was taken and precision was estimated.

Automatic conversion script
Id: cif_fix_values 1715 2011-07-08 13:25:40Z adriana 
;
_cod_database_code 2206906
_cod_database_fobs_code 2206906

loop_
_symmetry_equiv_pos_as_xyz
'x, y, z'
'-x, -y, -z'

loop_
_atom_site_label
_atom_site_fract_x
_atom_site_fract_y
_atom_site_fract_z
_atom_site_U_iso_or_equiv
_atom_site_adp_type
_atom_site_calc_flag
_atom_site_refinement_flags
_atom_site_occupancy
_atom_site_type_symbol
Br1B 0.369897(13) 0.418763(14) -0.024836(10) 0.01906(4) Uani d . 1 Br
Br1A 0.619151(16) 0.150871(17) 0.464061(13) 0.02890(5) Uani d . 1 Br
O4B -0.36276(9) 0.92325(10) -0.06419(7) 0.01613(19) Uani d . 1 O
O3A -0.02489(10) 0.71534(11) 0.33896(7) 0.0192(2) Uani d . 1 O
O3B -0.22685(10) 0.81749(10) -0.16557(7) 0.01681(19) Uani d . 1 O
O1A 0.42439(11) 0.30944(11) 0.34134(7) 0.0202(2) Uani d . 1 O
O5B -0.18508(12) 1.05739(11) 0.01939(7) 0.0214(2) Uani d . 1 O
O6B -0.17127(10) 1.09389(9) -0.12922(6) 0.01437(18) Uani d . 1 O
O1B 0.24196(10) 0.65731(10) -0.15150(7) 0.01521(18) Uani d . 1 O
O2A 0.33824(10) 0.49569(10) 0.65124(7) 0.0172(2) Uani d . 1 O
C8B -0.14590(12) 0.88055(12) -0.05577(8) 0.0112(2) Uani d . 1 C
O2B -0.07670(10) 0.56274(10) 0.16846(6) 0.01503(18) Uani d . 1 O
C1A 0.36762(13) 0.44428(13) 0.57708(9) 0.0127(2) Uani d . 1 C
C7A 0.17528(14) 0.61475(14) 0.51764(9) 0.0162(2) Uani d . 1 C
H7AA 0.1958 0.6863 0.5335 0.019 Uiso calc R 1 H
H7AB 0.1044 0.5895 0.5617 0.019 Uiso calc R 1 H
C12B -0.24713(12) 0.86930(12) -0.10343(9) 0.0119(2) Uani d . 1 C
C2A 0.46651(13) 0.33836(13) 0.56252(9) 0.0150(2) Uani d . 1 C
H2A 0.5214 0.2968 0.6051 0.018 Uiso calc R 1 H
C6B -0.02936(12) 0.68863(12) 0.02915(8) 0.0110(2) Uani d . 1 C
C1B 0.00871(12) 0.58008(12) 0.09288(8) 0.0112(2) Uani d . 1 C
O6A 0.11175(10) 0.87541(10) 0.39525(7) 0.01708(19) Uani d . 1 O
O5A 0.28954(10) 0.76599(11) 0.32194(7) 0.0197(2) Uani d . 1 O
C5B 0.04917(12) 0.71517(12) -0.05050(8) 0.0106(2) Uani d . 1 C
C8A 0.14155(13) 0.65201(13) 0.42213(9) 0.0131(2) Uani d . 1 C
C13B -0.47135(14) 0.92250(15) -0.10169(10) 0.0194(3) Uani d . 1 C
H13BA -0.5437 0.9132 -0.0537 0.023 Uiso calc R 1 H
H13BB -0.4495 0.8491 -0.1317 0.023 Uiso calc R 1 H
C4B 0.16913(12) 0.63488(12) -0.06958(8) 0.0117(2) Uani d . 1 C
C2B 0.12871(13) 0.49928(13) 0.07637(9) 0.0130(2) Uani d . 1 C
H2B 0.1572 0.4257 0.1192 0.016 Uiso calc R 1 H
C5A 0.30858(13) 0.45844(13) 0.43537(9) 0.0129(2) Uani d . 1 C
C9B -0.00974(12) 0.83843(13) -0.10749(9) 0.0129(2) Uani d . 1 C
H9BA -0.0132 0.8253 -0.1667 0.015 Uiso calc R 1 H
H9BB 0.0388 0.9030 -0.1148 0.015 Uiso calc R 1 H
C7B -0.15124(13) 0.79013(13) 0.03702(9) 0.0137(2) Uani d . 1 C
H7BA -0.1558 0.8363 0.0842 0.016 Uiso calc R 1 H
H7BB -0.2254 0.7528 0.0501 0.016 Uiso calc R 1 H
C12A -0.00118(13) 0.68641(13) 0.42253(9) 0.0153(2) Uani d . 1 C
C3B 0.20644(12) 0.52853(13) -0.00446(9) 0.0127(2) Uani d . 1 C
C4A 0.40568(13) 0.35182(13) 0.41946(9) 0.0147(2) Uani d . 1 C
O4A -0.08100(11) 0.68666(13) 0.48731(8) 0.0273(3) Uani d . 1 O
C3A 0.48342(13) 0.29438(13) 0.48379(10) 0.0160(2) Uani d . 1 C
C15B -0.17139(12) 1.01968(13) -0.04831(9) 0.0126(2) Uani d . 1 C
C6A 0.28934(12) 0.50391(13) 0.51267(8) 0.0123(2) Uani d . 1 C
C9A 0.21017(14) 0.53489(14) 0.37772(9) 0.0157(2) Uani d . 1 C
H9AA 0.1501 0.4848 0.3771 0.019 Uiso calc R 1 H
H9AB 0.2504 0.5622 0.3162 0.019 Uiso calc R 1 H
C16B -0.18867(14) 1.23033(13) -0.13404(10) 0.0156(2) Uani d . 1 C
H16BA -0.1487 1.2687 -0.1929 0.019 Uiso calc R 1 H
H16BB -0.1465 1.2424 -0.0886 0.019 Uiso calc R 1 H
C15A 0.19117(13) 0.76898(13) 0.37282(9) 0.0140(2) Uani d . 1 C
C16A 0.14748(16) 0.99388(14) 0.35006(11) 0.0213(3) Uani d . 1 C
H16AA 0.1609 1.0007 0.2851 0.026 Uiso calc R 1 H
H16AB 0.2272 0.9958 0.3672 0.026 Uiso calc R 1 H
C10A 0.41040(15) 0.43277(16) 0.72134(10) 0.0210(3) Uani d . 1 C
H10AA 0.3804 0.4792 0.7702 0.025 Uiso calc R 1 H
H10AB 0.5002 0.4304 0.6995 0.025 Uiso calc R 1 H
H10AC 0.4001 0.3455 0.7424 0.025 Uiso calc R 1 H
C10B -0.04076(15) 0.45055(14) 0.23398(9) 0.0185(3) Uani d . 1 C
H10BA -0.1089 0.4489 0.2850 0.022 Uiso calc R 1 H
H10BB 0.0370 0.4513 0.2531 0.022 Uiso calc R 1 H
H10BC -0.0258 0.3747 0.2086 0.022 Uiso calc R 1 H
C11B 0.33152(16) 0.73108(16) -0.15717(11) 0.0241(3) Uani d . 1 C
H11BA 0.3792 0.7424 -0.2174 0.029 Uiso calc R 1 H
H11BB 0.3903 0.6863 -0.1149 0.029 Uiso calc R 1 H
H11BC 0.2860 0.8147 -0.1431 0.029 Uiso calc R 1 H
C17B -0.32748(15) 1.29643(15) -0.11915(11) 0.0210(3) Uani d . 1 C
H17BA -0.3371 1.3875 -0.1226 0.025 Uiso calc R 1 H
H17BB -0.3668 1.2592 -0.0605 0.025 Uiso calc R 1 H
H17BC -0.3689 1.2856 -0.1647 0.025 Uiso calc R 1 H
C13A -0.15783(15) 0.76139(17) 0.32701(12) 0.0238(3) Uani d . 1 C
H13AA -0.2109 0.7190 0.3776 0.029 Uiso calc R 1 H
H13AB -0.1688 0.7403 0.2722 0.029 Uiso calc R 1 H
C11A 0.35392(19) 0.2173(2) 0.34724(13) 0.0322(4) Uani d . 1 C
H11AA 0.3707 0.1901 0.2903 0.039 Uiso calc R 1 H
H11AB 0.2631 0.2557 0.3617 0.039 Uiso calc R 1 H
H11AC 0.3799 0.1432 0.3937 0.039 Uiso calc R 1 H
C17A 0.0414(2) 1.10264(16) 0.37687(13) 0.0305(4) Uani d . 1 C
H17AA 0.0629 1.1836 0.3474 0.037 Uiso calc R 1 H
H17AB 0.0292 1.0951 0.4412 0.037 Uiso calc R 1 H
H17AC -0.0369 1.1000 0.3594 0.037 Uiso calc R 1 H
C14B -0.50813(18) 1.0445(2) -0.16707(14) 0.0340(4) Uani d . 1 C
H14BA -0.5808 1.0430 -0.1921 0.041 Uiso calc R 1 H
H14BB -0.4365 1.0531 -0.2147 0.041 Uiso calc R 1 H
H14BC -0.5310 1.1168 -0.1370 0.041 Uiso calc R 1 H
C14A -0.1991(3) 0.9023(2) 0.3211(2) 0.0600(8) Uani d . 1 C
H14AA -0.2883 0.9328 0.3130 0.072 Uiso calc R 1 H
H14AB -0.1469 0.9440 0.2707 0.072 Uiso calc R 1 H
H14AC -0.1891 0.9227 0.3758 0.072 Uiso calc R 1 H

loop_
_atom_site_aniso_label
_atom_site_aniso_U_11
_atom_site_aniso_U_22
_atom_site_aniso_U_33
_atom_site_aniso_U_12
_atom_site_aniso_U_13
_atom_site_aniso_U_23
Br1B 0.01267(6) 0.01661(7) 0.02272(7) 0.00240(5) -0.00023(5) -0.00366(5)
Br1A 0.02201(8) 0.02654(9) 0.03630(9) 0.00841(6) -0.00793(7) -0.01680(7)
O4B 0.0109(4) 0.0202(5) 0.0180(5) -0.0007(4) -0.0031(3) -0.0079(4)
O3A 0.0146(5) 0.0253(5) 0.0161(5) -0.0021(4) -0.0042(4) -0.0030(4)
O3B 0.0196(5) 0.0174(5) 0.0150(4) -0.0044(4) -0.0026(4) -0.0063(4)
O1A 0.0216(5) 0.0236(5) 0.0171(5) -0.0049(4) 0.0010(4) -0.0117(4)
O5B 0.0325(6) 0.0178(5) 0.0152(5) -0.0048(4) -0.0046(4) -0.0063(4)
O6B 0.0190(5) 0.0103(4) 0.0129(4) -0.0018(3) -0.0033(3) -0.0023(3)
O1B 0.0137(4) 0.0181(5) 0.0129(4) -0.0048(4) 0.0030(3) -0.0050(4)
O2A 0.0175(5) 0.0206(5) 0.0111(4) 0.0012(4) -0.0034(4) -0.0045(4)
C8B 0.0108(5) 0.0112(5) 0.0107(5) -0.0011(4) -0.0019(4) -0.0020(4)
O2B 0.0146(4) 0.0151(4) 0.0108(4) -0.0012(4) 0.0012(3) 0.0001(3)
C1A 0.0128(5) 0.0139(6) 0.0108(5) -0.0037(4) -0.0003(4) -0.0021(4)
C7A 0.0191(6) 0.0161(6) 0.0102(5) 0.0012(5) -0.0020(5) -0.0035(5)
C12B 0.0125(5) 0.0092(5) 0.0129(5) -0.0021(4) -0.0025(4) -0.0002(4)
C2A 0.0119(5) 0.0158(6) 0.0165(6) -0.0016(5) -0.0022(4) -0.0035(5)
C6B 0.0097(5) 0.0115(5) 0.0117(5) -0.0019(4) -0.0014(4) -0.0033(4)
C1B 0.0115(5) 0.0114(5) 0.0109(5) -0.0029(4) -0.0008(4) -0.0032(4)
O6A 0.0183(5) 0.0132(4) 0.0172(5) -0.0047(4) 0.0021(4) -0.0016(4)
O5A 0.0138(4) 0.0237(5) 0.0189(5) -0.0046(4) 0.0013(4) -0.0025(4)
C5B 0.0104(5) 0.0106(5) 0.0111(5) -0.0026(4) -0.0012(4) -0.0029(4)
C8A 0.0131(5) 0.0134(6) 0.0112(5) -0.0019(4) -0.0010(4) -0.0018(4)
C13B 0.0128(6) 0.0233(7) 0.0240(7) -0.0049(5) -0.0053(5) -0.0052(6)
C4B 0.0110(5) 0.0121(5) 0.0118(5) -0.0026(4) 0.0001(4) -0.0035(4)
C2B 0.0129(5) 0.0113(5) 0.0137(5) -0.0018(4) -0.0021(4) -0.0021(4)
C5A 0.0138(5) 0.0130(6) 0.0113(5) -0.0039(4) -0.0003(4) -0.0019(4)
C9B 0.0116(5) 0.0125(5) 0.0113(5) -0.0008(4) 0.0003(4) -0.0007(4)
C7B 0.0116(5) 0.0143(6) 0.0112(5) 0.0002(4) 0.0004(4) -0.0011(4)
C12A 0.0154(6) 0.0139(6) 0.0162(6) -0.0049(5) -0.0018(5) -0.0015(5)
C3B 0.0096(5) 0.0111(5) 0.0161(6) -0.0004(4) -0.0011(4) -0.0038(4)
C4A 0.0138(6) 0.0162(6) 0.0145(6) -0.0039(5) 0.0006(4) -0.0061(5)
O4A 0.0180(5) 0.0414(7) 0.0196(5) -0.0100(5) 0.0031(4) -0.0027(5)
C3A 0.0120(5) 0.0144(6) 0.0207(6) -0.0008(5) -0.0009(5) -0.0064(5)
C15B 0.0104(5) 0.0132(6) 0.0137(5) -0.0015(4) -0.0022(4) -0.0031(4)
C6A 0.0127(5) 0.0118(5) 0.0109(5) -0.0027(4) -0.0005(4) -0.0012(4)
C9A 0.0188(6) 0.0160(6) 0.0118(5) -0.0020(5) -0.0030(5) -0.0041(5)
C16B 0.0175(6) 0.0109(5) 0.0185(6) -0.0039(5) -0.0034(5) -0.0021(5)
C15A 0.0131(5) 0.0162(6) 0.0121(5) -0.0025(5) -0.0040(4) -0.0016(4)
C16A 0.0249(7) 0.0148(6) 0.0226(7) -0.0089(5) -0.0005(6) 0.0015(5)
C10A 0.0225(7) 0.0256(7) 0.0137(6) -0.0006(6) -0.0067(5) -0.0044(5)
C10B 0.0207(6) 0.0192(7) 0.0115(6) -0.0031(5) -0.0014(5) 0.0015(5)
C11B 0.0230(7) 0.0251(8) 0.0245(7) -0.0134(6) 0.0095(6) -0.0084(6)
C17B 0.0193(7) 0.0161(6) 0.0240(7) 0.0008(5) -0.0023(5) -0.0044(5)
C13A 0.0162(6) 0.0285(8) 0.0291(8) -0.0032(6) -0.0096(6) -0.0074(6)
C11A 0.0347(9) 0.0370(10) 0.0347(9) -0.0137(8) -0.0025(7) -0.0219(8)
C17A 0.0404(10) 0.0156(7) 0.0302(8) -0.0058(7) 0.0028(7) -0.0035(6)
C14B 0.0254(8) 0.0381(10) 0.0362(10) -0.0069(7) -0.0162(7) 0.0058(8)
C14A 0.0493(14) 0.0354(12) 0.101(2) 0.0145(10) -0.0494(15) -0.0210(13)

loop_
_atom_type_symbol
_atom_type_description
_atom_type_scat_dispersion_real
_atom_type_scat_dispersion_imag
_atom_type_scat_source
C C 0.0033 0.0016 'International Tables Vol C Tables 4.2.6.8 and 6.1.1.4'
H H 0.0000 0.0000 'International Tables Vol C Tables 4.2.6.8 and 6.1.1.4'
O O 0.0106 0.0060 'International Tables Vol C Tables 4.2.6.8 and 6.1.1.4'
Br Br -0.2901 2.4595 'International Tables Vol C Tables 4.2.6.8 and 6.1.1.4'

loop_
_geom_angle_atom_site_label_1
_geom_angle_atom_site_label_2
_geom_angle_atom_site_label_3
_geom_angle
C12B O4B C13B 117.25(11)
C12A O3A C13A 116.70(12)
C4A O1A C11A 112.74(12)
C15B O6B C16B 116.45(11)
C4B O1B C11B 114.84(11)
C1A O2A C10A 117.59(11)
C15B C8B C12B 108.10(10)
C15B C8B C7B 111.82(11)
C12B C8B C7B 109.14(11)
C15B C8B C9B 109.16(11)
C12B C8B C9B 111.55(10)
C7B C8B C9B 107.10(10)
C1B O2B C10B 116.92(11)
O2A C1A C2A 125.11(12)
O2A C1A C6A 115.66(12)
C2A C1A C6A 119.22(12)
C6A C7A C8A 103.52(10)
C6A C7A H7AA 111.1
C8A C7A H7AA 111.1
C6A C7A H7AB 111.1
C8A C7A H7AB 111.1
H7AA C7A H7AB 109.0
O3B C12B O4B 124.82(12)
O3B C12B C8B 125.46(12)
O4B C12B C8B 109.70(11)
C1A C2A C3A 118.70(13)
C1A C2A H2A 120.6
C3A C2A H2A 120.6
C5B C6B C1B 120.93(12)
C5B C6B C7B 112.25(11)
C1B C6B C7B 126.78(11)
O2B C1B C2B 124.94(12)
O2B C1B C6B 115.95(11)
C2B C1B C6B 119.10(12)
C15A O6A C16A 115.50(11)
C6B C5B C4B 121.29(12)
C6B C5B C9B 111.63(11)
C4B C5B C9B 127.05(11)
C12A C8A C15A 107.95(11)
C12A C8A C7A 112.07(11)
C15A C8A C7A 108.39(11)
C12A C8A C9A 111.49(11)
C15A C8A C9A 110.80(11)
C7A C8A C9A 106.12(11)
O4B C13B C14B 110.00(13)
O4B C13B H13BA 109.7
C14B C13B H13BA 109.7
O4B C13B H13BB 109.7
C14B C13B H13BB 109.7
H13BA C13B H13BB 108.2
O1B C4B C3B 122.43(12)
O1B C4B C5B 120.52(12)
C3B C4B C5B 116.92(12)
C1B C2B C3B 118.83(12)
C1B C2B H2B 120.6
C3B C2B H2B 120.6
C6A C5A C4A 121.30(12)
C6A C5A C9A 111.22(12)
C4A C5A C9A 127.43(12)
C5B C9B C8B 104.20(10)
C5B C9B H9BA 110.9
C8B C9B H9BA 110.9
C5B C9B H9BB 110.9
C8B C9B H9BB 110.9
H9BA C9B H9BB 108.9
C6B C7B C8B 103.88(10)
C6B C7B H7BA 111.0
C8B C7B H7BA 111.0
C6B C7B H7BB 111.0
C8B C7B H7BB 111.0
H7BA C7B H7BB 109.0
O4A C12A O3A 124.68(14)
O4A C12A C8A 125.66(13)
O3A C12A C8A 109.65(11)
C4B C3B C2B 122.90(12)
C4B C3B Br1B 118.98(10)
C2B C3B Br1B 118.12(10)
O1A C4A C3A 122.46(13)
O1A C4A C5A 120.31(13)
C3A C4A C5A 117.20(12)
C4A C3A C2A 122.79(13)
C4A C3A Br1A 118.77(10)
C2A C3A Br1A 118.44(11)
O5B C15B O6B 124.80(13)
O5B C15B C8B 125.58(12)
O6B C15B C8B 109.57(11)
C5A C6A C1A 120.77(12)
C5A C6A C7A 111.95(12)
C1A C6A C7A 127.22(12)
C5A C9A C8A 103.80(11)
C5A C9A H9AA 111.0
C8A C9A H9AA 111.0
C5A C9A H9AB 111.0
C8A C9A H9AB 111.0
H9AA C9A H9AB 109.0
O6B C16B C17B 110.76(12)
O6B C16B H16BA 109.5
C17B C16B H16BA 109.5
O6B C16B H16BB 109.5
C17B C16B H16BB 109.5
H16BA C16B H16BB 108.1
O5A C15A O6A 124.40(13)
O5A C15A C8A 124.96(13)
O6A C15A C8A 110.63(11)
O6A C16A C17A 107.70(13)
O6A C16A H16AA 110.2
C17A C16A H16AA 110.2
O6A C16A H16AB 110.2
C17A C16A H16AB 110.2
H16AA C16A H16AB 108.5
O2A C10A H10AA 109.5
O2A C10A H10AB 109.5
H10AA C10A H10AB 109.5
O2A C10A H10AC 109.5
H10AA C10A H10AC 109.5
H10AB C10A H10AC 109.5
O2B C10B H10BA 109.5
O2B C10B H10BB 109.5
H10BA C10B H10BB 109.5
O2B C10B H10BC 109.5
H10BA C10B H10BC 109.5
H10BB C10B H10BC 109.5
O1B C11B H11BA 109.5
O1B C11B H11BB 109.5
H11BA C11B H11BB 109.5
O1B C11B H11BC 109.5
H11BA C11B H11BC 109.5
H11BB C11B H11BC 109.5
C16B C17B H17BA 109.5
C16B C17B H17BB 109.5
H17BA C17B H17BB 109.5
C16B C17B H17BC 109.5
H17BA C17B H17BC 109.5
H17BB C17B H17BC 109.5
O3A C13A C14A 109.77(15)
O3A C13A H13AA 109.7
C14A C13A H13AA 109.7
O3A C13A H13AB 109.7
C14A C13A H13AB 109.7
H13AA C13A H13AB 108.2
O1A C11A H11AA 109.5
O1A C11A H11AB 109.5
H11AA C11A H11AB 109.5
O1A C11A H11AC 109.5
H11AA C11A H11AC 109.5
H11AB C11A H11AC 109.5
C16A C17A H17AA 109.5
C16A C17A H17AB 109.5
H17AA C17A H17AB 109.5
C16A C17A H17AC 109.5
H17AA C17A H17AC 109.5
H17AB C17A H17AC 109.5
C13B C14B H14BA 109.5
C13B C14B H14BB 109.5
H14BA C14B H14BB 109.5
C13B C14B H14BC 109.5
H14BA C14B H14BC 109.5
H14BB C14B H14BC 109.5
C13A C14A H14AA 109.5
C13A C14A H14AB 109.5
H14AA C14A H14AB 109.5
C13A C14A H14AC 109.5
H14AA C14A H14AC 109.5
H14AB C14A H14AC 109.5

loop_
_geom_bond_atom_site_label_1
_geom_bond_atom_site_label_2
_geom_bond_distance
Br1B C3B 1.8941(13)
Br1A C3A 1.8994(14)
O4B C12B 1.3421(16)
O4B C13B 1.4599(17)
O3A C12A 1.3428(17)
O3A C13A 1.4602(18)
O3B C12B 1.2057(16)
O1A C4A 1.3798(17)
O1A C11A 1.438(2)
O5B C15B 1.2058(17)
O6B C15B 1.3397(16)
O6B C16B 1.4642(17)
O1B C4B 1.3764(16)
O1B C11B 1.4413(18)
O2A C1A 1.3642(16)
O2A C10A 1.4287(18)
C8B C15B 1.5263(19)
C8B C12B 1.5320(18)
C8B C7B 1.5603(18)
C8B C9B 1.5604(18)
O2B C1B 1.3660(16)
O2B C10B 1.4327(17)
C1A C2A 1.3945(19)
C1A C6A 1.3980(19)
C7A C6A 1.5028(19)
C7A C8A 1.5588(19)
C7A H7AA 0.99
C7A H7AB 0.99
C2A C3A 1.401(2)
C2A H2A 0.95
C6B C5B 1.3864(17)
C6B C1B 1.3965(18)
C6B C7B 1.5036(18)
C1B C2B 1.3947(18)
O6A C15A 1.3380(17)
O6A C16A 1.4597(18)
O5A C15A 1.2080(17)
C5B C4B 1.3982(17)
C5B C9B 1.5043(18)
C8A C12A 1.5249(19)
C8A C15A 1.5308(19)
C8A C9A 1.5594(19)
C13B C14B 1.503(2)
C13B H13BA 0.99
C13B H13BB 0.99
C4B C3B 1.3929(18)
C2B C3B 1.4008(18)
C2B H2B 0.95
C5A C6A 1.3850(18)
C5A C4A 1.3943(19)
C5A C9A 1.5072(19)
C9B H9BA 0.99
C9B H9BB 0.99
C7B H7BA 0.99
C7B H7BB 0.99
C12A O4A 1.2011(18)
C4A C3A 1.390(2)
C9A H9AA 0.99
C9A H9AB 0.99
C16B C17B 1.506(2)
C16B H16BA 0.99
C16B H16BB 0.99
C16A C17A 1.505(2)
C16A H16AA 0.99
C16A H16AB 0.99
C10A H10AA 0.98
C10A H10AB 0.98
C10A H10AC 0.98
C10B H10BA 0.98
C10B H10BB 0.98
C10B H10BC 0.98
C11B H11BA 0.98
C11B H11BB 0.98
C11B H11BC 0.98
C17B H17BA 0.98
C17B H17BB 0.98
C17B H17BC 0.98
C13A C14A 1.493(3)
C13A H13AA 0.99
C13A H13AB 0.99
C11A H11AA 0.98
C11A H11AB 0.98
C11A H11AC 0.98
C17A H17AA 0.98
C17A H17AB 0.98
C17A H17AC 0.98
C14B H14BA 0.98
C14B H14BB 0.98
C14B H14BC 0.98
C14A H14AA 0.98
C14A H14AB 0.98
C14A H14AC 0.98

loop_
_geom_hbond_atom_site_label_D
_geom_hbond_atom_site_label_H
_geom_hbond_atom_site_label_A
_geom_hbond_site_symmetry_A
_geom_hbond_distance_DH
_geom_hbond_distance_HA
_geom_hbond_distance_DA
_geom_hbond_angle_DHA
_geom_hbond_publ_flag
C7A H7AB O4A . 0.99 2.44 2.850(2) 104 y
C2A H2A O5A 2_666 0.95 2.46 3.369(2) 160 y
C2B H2B O3B 2_565 0.95 2.56 3.419(2) 150 y
C13B H13BB O3B . 0.99 2.36 2.717(2) 100 y
C9B H9BA O3B . 0.99 2.40 2.852(2) 107 y
C7B H7BA O5B . 0.99 2.38 2.849(2) 108 y
C9A H9AB O5A . 0.99 2.46 2.840(2) 102 y
C16A H16AA O3B 2_575 0.99 2.57 3.260(2) 127 y
C10A H10AA O1B 1_556 0.98 2.55 3.462(2) 155 y
C10B H10BA O2A 2_566 0.98 2.49 3.381(2) 150 y
C11B H11BC O5B 2_575 0.98 2.57 3.427(2) 146 y
C17B H17BC O5A 2_575 0.98 2.59 3.352(2) 134 y
C13A H13AA Cg1 2_566 0.99 2.82 3.799(2) 171 y
C16B H16BB Cg2 2_575 0.99 2.57 3.459(2) 150 y

loop_
_geom_torsion_atom_site_label_1
_geom_torsion_atom_site_label_2
_geom_torsion_atom_site_label_3
_geom_torsion_atom_site_label_4
_geom_torsion
_geom_torsion_publ_flag
C10A O2A C1A C2A -3.1(2) y
C10A O2A C1A C6A 175.94(13) ?
C13B O4B C12B O3B -2.1(2) ?
C13B O4B C12B C8B 179.38(11) ?
C15B C8B C12B O3B 130.40(14) ?
C7B C8B C12B O3B -107.76(15) ?
C9B C8B C12B O3B 10.38(18) ?
C15B C8B C12B O4B -51.13(14) ?
C7B C8B C12B O4B 70.71(13) ?
C9B C8B C12B O4B -171.15(11) ?
O2A C1A C2A C3A 178.48(13) ?
C6A C1A C2A C3A -0.6(2) ?
C10B O2B C1B C2B -2.13(19) y
C10B O2B C1B C6B 178.69(12) ?
C5B C6B C1B O2B -179.36(12) ?
C7B C6B C1B O2B 2.87(19) ?
C5B C6B C1B C2B 1.41(19) ?
C7B C6B C1B C2B -176.36(13) ?
C1B C6B C5B C4B -0.36(19) ?
C7B C6B C5B C4B 177.70(12) ?
C1B C6B C5B C9B -178.33(12) ?
C7B C6B C5B C9B -0.27(16) ?
C6A C7A C8A C12A 139.70(12) ?
C6A C7A C8A C15A -101.27(12) ?
C6A C7A C8A C9A 17.78(14) ?
C12B O4B C13B C14B -93.70(16) ?
C11B O1B C4B C3B -89.85(16) ?
C11B O1B C4B C5B 94.38(15) y
C6B C5B C4B O1B 175.06(12) ?
C9B C5B C4B O1B -7.3(2) ?
C6B C5B C4B C3B -0.94(19) ?
C9B C5B C4B C3B 176.70(13) ?
O2B C1B C2B C3B 179.74(12) ?
C6B C1B C2B C3B -1.11(19) ?
C6B C5B C9B C8B -5.74(14) ?
C4B C5B C9B C8B 176.43(12) ?
C15B C8B C9B C5B 130.49(11) ?
C12B C8B C9B C5B -110.12(12) ?
C7B C8B C9B C5B 9.24(14) ?
C5B C6B C7B C8B 6.14(15) ?
C1B C6B C7B C8B -175.93(12) ?
C15B C8B C7B C6B -128.90(11) ?
C12B C8B C7B C6B 111.55(12) ?
C9B C8B C7B C6B -9.35(14) ?
C13A O3A C12A O4A 5.9(2) ?
C13A O3A C12A C8A -174.81(12) ?
C15A C8A C12A O4A -118.83(16) ?
C7A C8A C12A O4A 0.5(2) ?
C9A C8A C12A O4A 119.25(16) ?
C15A C8A C12A O3A 61.86(14) ?
C7A C8A C12A O3A -178.85(11) ?
C9A C8A C12A O3A -60.06(15) ?
O1B C4B C3B C2B -174.67(12) ?
C5B C4B C3B C2B 1.2(2) ?
O1B C4B C3B Br1B 5.94(18) ?
C5B C4B C3B Br1B -178.14(10) ?
C1B C2B C3B C4B -0.2(2) ?
C1B C2B C3B Br1B 179.16(10) ?
C11A O1A C4A C3A 91.78(18) y
C11A O1A C4A C5A -90.35(17) ?
C6A C5A C4A O1A -178.95(13) ?
C9A C5A C4A O1A 3.8(2) ?
C6A C5A C4A C3A -1.0(2) ?
C9A C5A C4A C3A -178.18(13) ?
O1A C4A C3A C2A 178.74(13) ?
C5A C4A C3A C2A 0.8(2) ?
O1A C4A C3A Br1A -0.82(19) ?
C5A C4A C3A Br1A -178.76(10) ?
C1A C2A C3A C4A 0.0(2) ?
C1A C2A C3A Br1A 179.52(10) ?
C16B O6B C15B O5B 0.3(2) ?
C16B O6B C15B C8B -177.28(11) ?
C12B C8B C15B O5B 125.31(15) ?
C7B C8B C15B O5B 5.15(19) ?
C9B C8B C15B O5B -113.18(15) ?
C12B C8B C15B O6B -57.16(13) ?
C7B C8B C15B O6B -177.32(10) ?
C9B C8B C15B O6B 64.35(13) ?
C4A C5A C6A C1A 0.4(2) ?
C9A C5A C6A C1A 178.00(12) ?
C4A C5A C6A C7A -176.81(13) ?
C9A C5A C6A C7A 0.83(16) ?
O2A C1A C6A C5A -178.72(12) ?
C2A C1A C6A C5A 0.4(2) ?
O2A C1A C6A C7A -2.0(2) ?
C2A C1A C6A C7A 177.13(13) ?
C8A C7A C6A C5A -11.90(15) ?
C8A C7A C6A C1A 171.15(13) ?
C6A C5A C9A C8A 10.63(15) ?
C4A C5A C9A C8A -171.92(13) ?
C12A C8A C9A C5A -139.68(11) ?
C15A C8A C9A C5A 100.07(12) ?
C7A C8A C9A C5A -17.39(14) ?
C15B O6B C16B C17B -85.52(15) ?
C16A O6A C15A O5A 3.2(2) ?
C16A O6A C15A C8A -178.16(12) ?
C12A C8A C15A O5A -139.96(14) ?
C7A C8A C15A O5A 98.44(16) ?
C9A C8A C15A O5A -17.62(19) ?
C12A C8A C15A O6A 41.38(14) ?
C7A C8A C15A O6A -80.21(13) ?
C9A C8A C15A O6A 163.72(11) ?
C15A O6A C16A C17A 174.49(13) ?
C12A O3A C13A C14A 86.8(2) ?

loop_
_cod_related_entry_id
_cod_related_entry_database
_cod_related_entry_code
1 ChemSpider 24734494
